data_9006636
loop_
_publ_author_name
'Kudoh, Y.'
'Inoue, T.'

_publ_section_title
;
 Mg-vacant structural modules and dilution of the symmetry
 of hydrous wadsleyite, beta-Mg2-xSiH2xO4 with 0.00<=x<=0.25
 Sample: 0.3H-beta
;
_journal_name_full 'Physics and Chemistry of Minerals'
_journal_page_first 382
_journal_page_last 388
_journal_paper_doi 10.1007/s002690050198
_journal_volume 26
_journal_year 1999
_chemical_formula_sum 'Mg1.82 O4 Si'
_chemical_name_mineral Wadsleyite
_space_group_IT_number 12
_space_group_name_Hall '-C 2y (x+1/4,y-1/4,-x+z-1/4)'
_space_group_name_H-M_alt 'C 1 2/m 1 (a+c-1/4,b+1/4,c)'
_symmetry_space_group_name_H-M 'C 1 2/m 1 (a+c-1/4,b+1/4,c)'
_cell_angle_alpha 90
_cell_angle_beta 90.21
_cell_angle_gamma 90
_cell_length_a 5.674
_cell_length_b 11.477
_cell_length_c 8.235
_cell_formula_units_Z 8
_cell_volume 536.264
_exptl_crystal_density_diffrn 3.377
_cod_original_sg_symbol_H-M 'I 1 2/m 1'
_cod_original_formula_sum 'Mg1.82 Si O4'
_cod_database_code 9006636

loop_
_symmetry_equiv_pos_as_xyz
x,y,z
1/2+x,1/2+y,1/2+z
x,1/2-y,z
1/2+x,-y,1/2+z
1/2-x,y,1/2-z
-x,1/2+y,-z
1/2-x,1/2-y,1/2-z
-x,-y,-z

loop_
_atom_site_aniso_label
_atom_site_aniso_U_11
_atom_site_aniso_U_22
_atom_site_aniso_U_33
_atom_site_aniso_U_12
_atom_site_aniso_U_13
_atom_site_aniso_U_23
MgM1 0.00783 0.00467 0.00790 -0.00033 0.00071 0.00096
MgM2 0.00832 0.00267 0.00309 0.00000 0.00000 0.00000
MgM3a 0.00685 0.00534 0.00584 0.00000 0.00000 0.00000
MgM3b 0.00457 0.01001 0.00618 0.00000 0.00047 0.00000
Si 0.00620 0.00601 0.00515 -0.00099 -0.00071 0.00000
O1 0.00424 0.00801 0.00893 0.00000 -0.00118 0.00000
O2 0.00065 0.01268 0.00447 0.00000 0.00118 0.00000
O3 0.01925 0.00868 0.01065 -0.00066 -0.00166 0.00239
O4a 0.00685 0.00734 0.00996 0.00000 0.00047 0.00144
O4b 0.00995 0.01134 0.00653 -0.00033 0.00024 0.00048

loop_
_atom_site_label
_atom_site_fract_x
_atom_site_fract_y
_atom_site_fract_z
_atom_site_occupancy
_atom_site_U_iso_or_equiv
MgM1 0.00000 0.00000 0.00000 0.98000 0.00697
MgM2 -0.00080 0.25000 0.96890 0.94000 0.00469
MgM3a 0.25000 0.12440 0.25000 0.88000 0.00583
MgM3b 0.75000 0.37550 0.25000 0.84000 0.00709
Si -0.00040 0.12030 0.61600 1.00000 0.00570
O1 0.00020 0.25000 0.22260 1.00000 0.00709
O2 0.00070 0.25000 0.71730 1.00000 0.00595
O3 0.00040 0.98750 0.25720 1.00000 0.01305
O4a 0.26040 0.12310 0.99390 1.00000 0.00823
O4b 0.73930 0.37670 0.99350 1.00000 0.00925

_database_code_amcsd 0008218
